data_2217251
loop_
_publ_author_name
'Borel, Cedric'
'Bond, Andrew D.'

_publ_section_title
;
 5,6-Dioxo-1,10-phenanthrolin-1-ium chloride
;
_journal_coeditor_code PR2019
_journal_issue 1
_journal_name_full 'Acta Crystallographica Section E'
_journal_page_first o34
_journal_page_last o34
_journal_paper_doi 10.1107/S1600536807061788
_journal_volume 64
_journal_year 2008
_chemical_formula_iupac 'C12 H7 N2 O2 +, Cl -'
_chemical_formula_moiety 'C12 H7 N2 O2 +, Cl -'
_chemical_formula_sum 'C12 H7 Cl N2 O2'
_chemical_formula_weight 246.65
_chemical_name_systematic
;
5,6-Dioxo-1,10-phenanthrolin-1-ium chloride
;
_space_group_IT_number 62
_symmetry_cell_setting orthorhombic
_symmetry_space_group_name_Hall '-P 2ac 2n'
_symmetry_space_group_name_H-M 'P n m a'
_atom_sites_solution_hydrogens geom
_atom_sites_solution_primary direct
_atom_sites_solution_secondary difmap
_cell_angle_alpha 90.00
_cell_angle_beta 90.00
_cell_angle_gamma 90.00
_cell_formula_units_Z 4
_cell_length_a 14.2870(11)
_cell_length_b 6.2833(5)
_cell_length_c 12.0019(10)
_cell_measurement_reflns_used 1190
_cell_measurement_temperature 298(2)
_cell_measurement_theta_max 24.07
_cell_measurement_theta_min 2.85
_cell_volume 1077.40(15)
_computing_cell_refinement 'SAINT (Bruker, 2003)'
_computing_data_collection 'APEX2 (Bruker Nonius, 2004)'
_computing_data_reduction 'SAINT (Bruker, 2003)'
_computing_molecular_graphics 'SHELXTL (Sheldrick, 2000)'
_computing_publication_material 'SHELXTL (Sheldrick, 2000)'
_computing_structure_refinement 'SHELXTL (Sheldrick, 2000)'
_computing_structure_solution 'SHELXTL (Sheldrick, 2000)'
_diffrn_ambient_temperature 298(2)
_diffrn_measured_fraction_theta_full 0.974
_diffrn_measured_fraction_theta_max 0.974
_diffrn_measurement_device_type 'Bruker Nonius X8-APEXII CCD'
_diffrn_measurement_method '\w and \f scans'
_diffrn_radiation_monochromator graphite
_diffrn_radiation_source 'fine-focus sealed tube'
_diffrn_radiation_type MoK\a
_diffrn_radiation_wavelength 0.71073
_diffrn_reflns_av_R_equivalents 0.0284
_diffrn_reflns_av_sigmaI/netI 0.0280
_diffrn_reflns_limit_h_max 12
_diffrn_reflns_limit_h_min -16
_diffrn_reflns_limit_k_max 4
_diffrn_reflns_limit_k_min -7
_diffrn_reflns_limit_l_max 14
_diffrn_reflns_limit_l_min -14
_diffrn_reflns_number 4229
_diffrn_reflns_theta_full 25.06
_diffrn_reflns_theta_max 25.06
_diffrn_reflns_theta_min 3.66
_diffrn_standards_number 0
_exptl_absorpt_coefficient_mu 0.343
_exptl_absorpt_correction_T_max 0.986
_exptl_absorpt_correction_T_min 0.744
_exptl_absorpt_correction_type multi-scan
_exptl_absorpt_process_details '(SADABS; Sheldrick, 2003)'
_exptl_crystal_colour yellow
_exptl_crystal_density_diffrn 1.521
_exptl_crystal_density_method 'not measured'
_exptl_crystal_description needle
_exptl_crystal_F_000 504
_exptl_crystal_size_max 0.40
_exptl_crystal_size_mid 0.07
_exptl_crystal_size_min 0.04
_refine_diff_density_max 0.273
_refine_diff_density_min -0.156
_refine_ls_extinction_method none
_refine_ls_goodness_of_fit_ref 1.044
_refine_ls_hydrogen_treatment mixed
_refine_ls_matrix_type full
_refine_ls_number_parameters 106
_refine_ls_number_reflns 1028
_refine_ls_number_restraints 1
_refine_ls_restrained_S_all 1.044
_refine_ls_R_factor_all 0.0553
_refine_ls_R_factor_gt 0.0331
_refine_ls_shift/su_max 0.000
_refine_ls_shift/su_mean 0.000
_refine_ls_structure_factor_coef Fsqd
_refine_ls_weighting_details 'calc w=1/[\s^2^(Fo^2^)+(0.0554P)^2^] where P=(Fo^2^+2Fc^2^)/3'
_refine_ls_weighting_scheme calc
_refine_ls_wR_factor_gt 0.0836
_refine_ls_wR_factor_ref 0.0926
_reflns_number_gt 758
_reflns_number_total 1028
_reflns_threshold_expression I>2\s(I)
_cod_data_source_file pr2019.cif
_cod_data_source_block I
_cod_database_code 2217251
_cod_database_fobs_code 2217251

loop_
_symmetry_equiv_pos_as_xyz
'x, y, z'
'-x+1/2, -y, z+1/2'
'-x, y+1/2, -z'
'x+1/2, -y+1/2, -z+1/2'
'-x, -y, -z'
'x-1/2, y, -z-1/2'
'x, -y-1/2, z'
'-x-1/2, y-1/2, z-1/2'

loop_
_atom_site_type_symbol
_atom_site_label
_atom_site_fract_x
_atom_site_fract_y
_atom_site_fract_z
_atom_site_U_iso_or_equiv
_atom_site_adp_type
_atom_site_calc_flag
_atom_site_refinement_flags
_atom_site_occupancy
Cl Cl1 0.29410(5) 0.2500 0.51333(6) 0.0466(3) Uani d S 1
O O1 0.82632(14) 0.2500 0.63231(19) 0.0638(7) Uani d S 1
O O2 0.85156(15) 0.2500 0.4091(2) 0.0956(10) Uani d S 1
N N1 0.50089(15) 0.2500 0.58192(19) 0.0360(6) Uani d SD 1
H H1 0.4519(15) 0.2500 0.538(2) 0.071(11) Uiso d SD 1
N N2 0.52192(15) 0.2500 0.36021(18) 0.0401(6) Uani d S 1
C C1 0.4820(2) 0.2500 0.6909(2) 0.0447(7) Uani d S 1
H H1A 0.4202 0.2500 0.7153 0.054 Uiso calc SR 1
C C2 0.5539(2) 0.2500 0.7667(2) 0.0482(8) Uani d S 1
H H2A 0.5413 0.2500 0.8427 0.058 Uiso calc SR 1
C C3 0.6444(2) 0.2500 0.7295(2) 0.0438(7) Uani d S 1
H H3A 0.6938 0.2500 0.7799 0.053 Uiso calc SR 1
C C4 0.66185(18) 0.2500 0.6159(2) 0.0376(7) Uani d S 1
C C5 0.7592(2) 0.2500 0.5718(2) 0.0452(7) Uani d S 1
C C6 0.7731(2) 0.2500 0.4455(3) 0.0511(8) Uani d S 1
C C7 0.68991(19) 0.2500 0.3738(2) 0.0399(7) Uani d S 1
C C8 0.6968(2) 0.2500 0.2584(2) 0.0479(8) Uani d S 1
H H8A 0.7553 0.2500 0.2243 0.057 Uiso calc SR 1
C C9 0.6174(2) 0.2500 0.1954(2) 0.0515(8) Uani d S 1
H H9A 0.6209 0.2500 0.1180 0.062 Uiso calc SR 1
C C10 0.5318(2) 0.2500 0.2487(2) 0.0481(8) Uani d S 1
H H10A 0.4780 0.2500 0.2052 0.058 Uiso calc SR 1
C C11 0.60042(18) 0.2500 0.4196(2) 0.0328(6) Uani d S 1
C C12 0.58855(18) 0.2500 0.5415(2) 0.0333(6) Uani d S 1

loop_
_atom_site_aniso_label
_atom_site_aniso_U_11
_atom_site_aniso_U_22
_atom_site_aniso_U_33
_atom_site_aniso_U_12
_atom_site_aniso_U_13
_atom_site_aniso_U_23
Cl1 0.0402(5) 0.0572(5) 0.0423(5) 0.000 -0.0037(3) 0.000
O1 0.0424(12) 0.0960(18) 0.0529(14) 0.000 -0.0163(10) 0.000
O2 0.0350(14) 0.194(3) 0.0580(17) 0.000 0.0115(11) 0.000
N1 0.0338(14) 0.0369(12) 0.0372(15) 0.000 0.0020(11) 0.000
N2 0.0422(14) 0.0412(13) 0.0367(14) 0.000 -0.0096(11) 0.000
C1 0.0453(17) 0.0453(17) 0.0436(19) 0.000 0.0167(14) 0.000
C2 0.060(2) 0.0528(18) 0.0314(17) 0.000 0.0067(15) 0.000
C3 0.0484(18) 0.0486(17) 0.0346(17) 0.000 -0.0045(14) 0.000
C4 0.0368(17) 0.0424(16) 0.0337(16) 0.000 -0.0033(12) 0.000
C5 0.0343(17) 0.0584(18) 0.0428(18) 0.000 -0.0063(14) 0.000
C6 0.0348(18) 0.076(2) 0.0425(18) 0.000 0.0052(14) 0.000
C7 0.0392(17) 0.0458(17) 0.0348(16) 0.000 0.0033(12) 0.000
C8 0.0483(18) 0.0588(18) 0.0365(17) 0.000 0.0096(14) 0.000
C9 0.066(2) 0.057(2) 0.0312(18) 0.000 -0.0008(15) 0.000
C10 0.0542(19) 0.0502(17) 0.0397(18) 0.000 -0.0159(15) 0.000
C11 0.0369(16) 0.0310(14) 0.0305(15) 0.000 0.0011(12) 0.000
C12 0.0349(17) 0.0301(14) 0.0348(16) 0.000 0.0016(12) 0.000

loop_
_atom_type_symbol
_atom_type_description
_atom_type_scat_dispersion_real
_atom_type_scat_dispersion_imag
_atom_type_scat_source
C C 0.0033 0.0016 'International Tables Vol C Tables 4.2.6.8 and 6.1.1.4'
H H 0.0000 0.0000 'International Tables Vol C Tables 4.2.6.8 and 6.1.1.4'
N N 0.0061 0.0033 'International Tables Vol C Tables 4.2.6.8 and 6.1.1.4'
O O 0.0106 0.0060 'International Tables Vol C Tables 4.2.6.8 and 6.1.1.4'
Cl Cl 0.1484 0.1585 'International Tables Vol C Tables 4.2.6.8 and 6.1.1.4'

loop_
_geom_angle_atom_site_label_1
_geom_angle_atom_site_label_2
_geom_angle_atom_site_label_3
_geom_angle
C1 N1 C12 122.8(2)
C1 N1 H1 115(2)
C12 N1 H1 122(2)
C11 N2 C10 116.4(2)
N1 C1 C2 119.8(3)
N1 C1 H1A 120.1
C2 C1 H1A 120.1
C3 C2 C1 119.4(3)
C3 C2 H2A 120.3
C1 C2 H2A 120.3
C2 C3 C4 119.4(3)
C2 C3 H3A 120.3
C4 C3 H3A 120.3
C12 C4 C3 120.1(2)
C12 C4 C5 118.8(3)
C3 C4 C5 121.1(2)
O1 C5 C4 122.1(3)
O1 C5 C6 119.7(3)
C4 C5 C6 118.3(2)
O2 C6 C7 122.8(3)
O2 C6 C5 118.8(3)
C7 C6 C5 118.4(2)
C8 C7 C11 117.4(3)
C8 C7 C6 121.8(3)
C11 C7 C6 120.8(3)
C9 C8 C7 119.6(3)
C9 C8 H8A 120.2
C7 C8 H8A 120.2
C8 C9 C10 118.7(3)
C8 C9 H9A 120.6
C10 C9 H9A 120.6
N2 C10 C9 123.6(3)
N2 C10 H10A 118.2
C9 C10 H10A 118.2
N2 C11 C7 124.3(2)
N2 C11 C12 115.8(2)
C7 C11 C12 119.9(2)
N1 C12 C4 118.4(3)
N1 C12 C11 117.8(2)
C4 C12 C11 123.8(2)

loop_
_geom_bond_atom_site_label_1
_geom_bond_atom_site_label_2
_geom_bond_distance
O1 C5 1.202(3)
O2 C6 1.203(3)
N1 C1 1.335(3)
N1 C12 1.343(3)
N1 H1 0.880(10)
N2 C11 1.329(3)
N2 C10 1.345(3)
C1 C2 1.373(4)
C1 H1A 0.930
C2 C3 1.368(4)
C2 H2A 0.930
C3 C4 1.386(4)
C3 H3A 0.930
C4 C12 1.376(3)
C4 C5 1.488(4)
C5 C6 1.530(4)
C6 C7 1.468(4)
C7 C8 1.388(4)
C7 C11 1.392(4)
C8 C9 1.363(4)
C8 H8A 0.930
C9 C10 1.381(4)
C9 H9A 0.930
C10 H10A 0.930
C11 C12 1.473(3)

loop_
_geom_hbond_atom_site_label_D
_geom_hbond_atom_site_label_H
_geom_hbond_atom_site_label_A
_geom_hbond_site_symmetry_A
_geom_hbond_distance_DH
_geom_hbond_distance_HA
_geom_hbond_distance_DA
_geom_hbond_angle_DHA
_geom_hbond_publ_flag
N1 H1 Cl1 . 0.880(10) 2.27(2) 3.067(2) 150(3) yes
C1 H1A O1 6_557 0.93 2.27 3.074(3) 145 yes
C3 H3A Cl1 6_657 0.93 2.87 3.755(3) 161 yes
C8 H8A Cl1 6_656 0.93 2.91 3.545(3) 127 yes
C9 H9A Cl1 6_656 0.93 2.93 3.556(3) 126 yes
C10 H10A O2 6_556 0.93 2.27 3.196(3) 177 yes

loop_
_geom_torsion_atom_site_label_1
_geom_torsion_atom_site_label_2
_geom_torsion_atom_site_label_3
_geom_torsion_atom_site_label_4
_geom_torsion
C12 N1 C1 C2 0.0
N1 C1 C2 C3 0.0
C1 C2 C3 C4 0.0
C2 C3 C4 C12 0.0
C2 C3 C4 C5 180.0
C12 C4 C5 O1 180.0
C3 C4 C5 O1 0.0
C12 C4 C5 C6 0.0
C3 C4 C5 C6 180.0
O1 C5 C6 O2 0.0
C4 C5 C6 O2 180.0
O1 C5 C6 C7 180.0
C4 C5 C6 C7 0.0
O2 C6 C7 C8 0.0
C5 C6 C7 C8 180.0
O2 C6 C7 C11 180.0
C5 C6 C7 C11 0.0
C11 C7 C8 C9 0.0
C6 C7 C8 C9 180.0
C7 C8 C9 C10 0.0
C11 N2 C10 C9 0.0
C8 C9 C10 N2 0.0
C10 N2 C11 C7 0.0
C10 N2 C11 C12 180.0
C8 C7 C11 N2 0.0
C6 C7 C11 N2 180.0
C8 C7 C11 C12 180.0
C6 C7 C11 C12 0.0
C1 N1 C12 C4 0.0
C1 N1 C12 C11 180.0
C3 C4 C12 N1 0.0
C5 C4 C12 N1 180.0
C3 C4 C12 C11 180.0
C5 C4 C12 C11 0.0
N2 C11 C12 N1 0.0
C7 C11 C12 N1 180.0
N2 C11 C12 C4 180.0
C7 C11 C12 C4 0.0

loop_
_cod_related_entry_id
_cod_related_entry_database
_cod_related_entry_code
1 ChemSpider 21119516
